data_4507939
loop_
_publ_author_name
'Altheimer, Benjamin D.'
'Pagola, Silvina'
'Zeller, Matthias'
'Mehta, Manish A.'

_publ_section_title
;
 Mechanochemical Conversions Between Crystalline Polymorphs of a Complex
 Organic Solid
;
_journal_issue 8
_journal_name_full 'Crystal Growth &amp; Design'
_journal_page_first 3447
_journal_paper_doi 10.1021/cg400344z
_journal_volume 13
_journal_year 2013
_chemical_absolute_configuration syn
_chemical_formula_sum 'C11 H14 N2 O2'
_chemical_formula_weight 206.24
_chemical_name_systematic
; 
 ? 
;
_space_group_IT_number 19
_symmetry_cell_setting orthorhombic
_symmetry_space_group_name_Hall 'P 2ac 2ab'
_symmetry_space_group_name_H-M 'P 21 21 21'
_atom_sites_solution_hydrogens geom
_atom_sites_solution_primary direct
_atom_sites_solution_secondary difmap
_audit_creation_method SHELXL-97
_cell_angle_alpha 90.00
_cell_angle_beta 90.00
_cell_angle_gamma 90.00
_cell_formula_units_Z 4
_cell_length_a 5.0837(7)
_cell_length_b 8.2864(12)
_cell_length_c 25.802(4)
_cell_measurement_reflns_used 3289
_cell_measurement_temperature 100(2)
_cell_measurement_theta_max 30.16
_cell_measurement_theta_min 2.58
_cell_volume 1086.9(3)
_computing_cell_refinement 'Apex2 v2009.7-0'
_computing_data_collection 'Apex2 v2009.7-0 (Bruker, 2009)'
_computing_data_reduction 'Apex2 v2009.7-0'
_computing_molecular_graphics 'SHELXTL 6.14'
_computing_publication_material 'SHELXTL 6.14'
_computing_structure_refinement 'SHELXTL 6.14'
_computing_structure_solution 'SHELXTL 6.14 (Bruker, 2000-2003; Sheldrick, 2008)'
_diffrn_ambient_temperature 100(2)
_diffrn_measured_fraction_theta_full 0.990
_diffrn_measured_fraction_theta_max 0.990
_diffrn_measurement_device_type 'Bruker AXS SMART APEX CCD diffractometer'
_diffrn_measurement_method '\w scans'
_diffrn_radiation_monochromator graphite
_diffrn_radiation_source 'fine-focus sealed tube'
_diffrn_radiation_type MoK\a
_diffrn_radiation_wavelength 0.71073
_diffrn_reflns_av_R_equivalents 0.0288
_diffrn_reflns_av_sigmaI/netI 0.0245
_diffrn_reflns_limit_h_max 6
_diffrn_reflns_limit_h_min -6
_diffrn_reflns_limit_k_max 10
_diffrn_reflns_limit_k_min -11
_diffrn_reflns_limit_l_max 32
_diffrn_reflns_limit_l_min -33
_diffrn_reflns_number 6969
_diffrn_reflns_theta_full 28.28
_diffrn_reflns_theta_max 28.28
_diffrn_reflns_theta_min 2.58
_diffrn_standards_number 0
_exptl_absorpt_coefficient_mu 0.088
_exptl_absorpt_correction_T_max 0.7461
_exptl_absorpt_correction_T_min 0.6601
_exptl_absorpt_correction_type multi-scan
_exptl_absorpt_process_details 'Apex2  v2009.7-0 (Bruker, 2009)'
_exptl_crystal_colour colourless
_exptl_crystal_density_diffrn 1.260
_exptl_crystal_density_method 'not measured'
_exptl_crystal_description needle
_exptl_crystal_F_000 440
_exptl_crystal_size_max 0.55
_exptl_crystal_size_mid 0.12
_exptl_crystal_size_min 0.11
_refine_diff_density_max 0.237
_refine_diff_density_min -0.200
_refine_diff_density_rms 0.041
_refine_ls_extinction_method none
_refine_ls_goodness_of_fit_ref 1.096
_refine_ls_hydrogen_treatment mixed
_refine_ls_matrix_type full
_refine_ls_number_parameters 156
_refine_ls_number_reflns 1585
_refine_ls_number_restraints 13
_refine_ls_restrained_S_all 1.096
_refine_ls_R_factor_all 0.0377
_refine_ls_R_factor_gt 0.0349
_refine_ls_shift/su_max 0.000
_refine_ls_shift/su_mean 0.000
_refine_ls_structure_factor_coef Fsqd
_refine_ls_weighting_details 'calc w=1/[\s^2^(Fo^2^)+(0.0423P)^2^+0.2141P] where P=(Fo^2^+2Fc^2^)/3'
_refine_ls_weighting_scheme calc
_refine_ls_wR_factor_gt 0.0858
_refine_ls_wR_factor_ref 0.0879
_reflns_number_gt 1493
_reflns_number_total 1585
_reflns_threshold_expression I>2\s(I)
_cod_data_source_file cg400344z_si_003.cif
_cod_data_source_block Alpha100K
_cod_depositor_comments
;
The following automatic conversions were performed:

'_symmetry_cell_setting' value 'Orthorhombic' changed to
'orthorhombic' according to
/home/saulius/struct/CIF-dictionaries/cif_core.dic dictionary named
'cif_core.dic' version 2.4.2 from 2011-04-26.

Automatic conversion script
Id: cif_fix_values 1891 2012-01-12 08:04:46Z andrius 
;
_cod_original_sg_symbol_H-M P2(1)2(1)2(1)
_cod_database_code 4507939

loop_
_symmetry_equiv_pos_as_xyz
'x, y, z'
'-x+1/2, -y, z+1/2'
'-x, y+1/2, -z+1/2'
'x+1/2, -y+1/2, -z'

loop_
_atom_site_label
_atom_site_type_symbol
_atom_site_fract_x
_atom_site_fract_y
_atom_site_fract_z
_atom_site_U_iso_or_equiv
_atom_site_adp_type
_atom_site_occupancy
_atom_site_symmetry_multiplicity
_atom_site_calc_flag
_atom_site_refinement_flags
_atom_site_disorder_assembly
_atom_site_disorder_group
C1 C 0.7629(3) 0.60636(17) 0.06449(6) 0.0148(3) Uani 1 1 d . . .
C2 C 0.7439(3) 0.49482(17) 0.11172(5) 0.0153(3) Uani 1 1 d . B .
H2 H 0.5636 0.5045 0.1269 0.018 Uiso 1 1 calc R . .
C3 C 0.9453(4) 0.53985(19) 0.15309(6) 0.0185(3) Uani 1 1 d D . .
H3A H 0.9308 0.4634 0.1824 0.022 Uiso 1 1 calc R A 1
H3B H 1.1244 0.5297 0.1384 0.022 Uiso 1 1 calc R A 1
C4 C 0.9066(3) 0.7098(2) 0.17289(6) 0.0190(3) Uani 0.50 1 d PD B 1
C5 C 1.0442(9) 0.8451(5) 0.15244(15) 0.0190(3) Uani 0.50 1 d PD B 1
H5 H 1.1653 0.8302 0.1248 0.023 Uiso 0.50 1 calc PR B 1
C6 C 1.004(4) 0.9985(13) 0.1724(8) 0.027(2) Uani 0.50 1 d PD B 1
H6 H 1.0890 1.0886 0.1571 0.033 Uiso 0.50 1 calc PR B 1
C7 C 0.838(3) 1.0209(14) 0.2148(5) 0.0222(17) Uani 0.50 1 d PD B 1
H7 H 0.8208 1.1248 0.2300 0.027 Uiso 0.50 1 calc PR B 1
C8 C 0.7008(11) 0.8924(7) 0.23453(18) 0.0268(8) Uani 0.50 1 d PD B 1
H8 H 0.5779 0.9092 0.2617 0.032 Uiso 0.50 1 calc PR B 1
C9 C 0.7397(11) 0.7382(7) 0.21506(17) 0.0214(8) Uani 0.50 1 d PD B 1
H9 H 0.6511 0.6499 0.2307 0.026 Uiso 0.50 1 calc PR B 1
C10 C 0.5772(3) 0.2361(2) 0.08045(6) 0.0214(3) Uani 1 1 d . B .
C11 C 0.6456(4) 0.0721(2) 0.05946(8) 0.0330(5) Uani 1 1 d . . .
H11A H 0.5622 -0.0112 0.0809 0.050 Uiso 1 1 calc R . .
H11B H 0.8369 0.0576 0.0601 0.050 Uiso 1 1 calc R . .
H11C H 0.5823 0.0628 0.0237 0.050 Uiso 1 1 calc R . .
N1 N 0.5372(3) 0.64820(18) 0.04274(6) 0.0205(3) Uani 1 1 d . . .
H1A H 0.531(4) 0.706(2) 0.0145(8) 0.025 Uiso 1 1 d . . .
H1B H 0.384(4) 0.613(3) 0.0529(8) 0.025 Uiso 1 1 d . . .
N2 N 0.7818(3) 0.32997(16) 0.09374(5) 0.0171(3) Uani 1 1 d . . .
H2A H 0.942(4) 0.294(3) 0.0884(8) 0.021 Uiso 1 1 d . . .
O1 O 0.9803(2) 0.64868(14) 0.04811(4) 0.0195(3) Uani 1 1 d . . .
O2 O 0.3479(2) 0.28090(17) 0.08540(6) 0.0293(3) Uani 1 1 d . . .
C4B C 0.9066(3) 0.7098(2) 0.17289(6) 0.0190(3) Uani 0.50 1 d PD B 2
C5B C 1.0859(9) 0.8260(5) 0.16150(15) 0.0190(3) Uani 0.50 1 d PD B 2
H5B H 1.2403 0.7992 0.1426 0.023 Uiso 0.50 1 calc PR B 2
C6B C 1.043(4) 0.9850(13) 0.1775(8) 0.027(2) Uani 0.50 1 d PD B 2
H6B H 1.1704 1.0658 0.1701 0.033 Uiso 0.50 1 calc PR B 2
C7B C 0.815(3) 1.0255(14) 0.2044(5) 0.0222(17) Uani 0.50 1 d PD B 2
H7B H 0.7808 1.1344 0.2137 0.027 Uiso 0.50 1 calc PR B 2
C8B C 0.6397(11) 0.9056(7) 0.21717(18) 0.0268(8) Uani 0.50 1 d PD B 2
H8B H 0.4907 0.9305 0.2379 0.032 Uiso 0.50 1 calc PR B 2
C9B C 0.6785(11) 0.7492(7) 0.20011(18) 0.0214(8) Uani 0.50 1 d PD B 2
H9B H 0.5499 0.6687 0.2069 0.026 Uiso 0.50 1 calc PR B 2

loop_
_atom_site_aniso_label
_atom_site_aniso_U_11
_atom_site_aniso_U_22
_atom_site_aniso_U_33
_atom_site_aniso_U_23
_atom_site_aniso_U_13
_atom_site_aniso_U_12
C1 0.0130(7) 0.0142(6) 0.0171(6) -0.0005(5) -0.0007(6) 0.0004(6)
C2 0.0139(7) 0.0144(6) 0.0178(6) 0.0016(5) 0.0021(6) 0.0010(6)
C3 0.0183(7) 0.0193(7) 0.0179(7) 0.0013(6) -0.0023(6) 0.0018(6)
C4 0.0197(7) 0.0211(6) 0.0162(6) 0.0015(5) -0.0036(5) 0.0009(6)
C5 0.0197(7) 0.0211(6) 0.0162(6) 0.0015(5) -0.0036(5) 0.0009(6)
C6 0.034(4) 0.0213(15) 0.027(3) 0.0007(18) -0.004(4) -0.005(2)
C7 0.026(2) 0.0217(10) 0.019(4) -0.003(2) -0.014(3) 0.0023(13)
C8 0.025(2) 0.0325(14) 0.023(2) -0.0073(18) 0.0009(16) 0.0029(16)
C9 0.022(2) 0.0220(11) 0.021(3) 0.0009(17) 0.0005(16) -0.0022(16)
C10 0.0199(8) 0.0202(7) 0.0241(7) 0.0007(6) -0.0005(7) -0.0005(7)
C11 0.0274(10) 0.0264(9) 0.0453(11) -0.0130(8) -0.0020(9) 0.0000(8)
N1 0.0136(7) 0.0254(7) 0.0224(7) 0.0084(6) -0.0013(6) -0.0010(6)
N2 0.0119(7) 0.0154(6) 0.0242(6) -0.0001(5) 0.0004(5) 0.0028(5)
O1 0.0135(6) 0.0233(6) 0.0217(5) 0.0055(4) 0.0013(5) -0.0007(5)
O2 0.0149(6) 0.0285(6) 0.0445(8) -0.0068(6) 0.0010(6) -0.0003(5)
C4B 0.0197(7) 0.0211(6) 0.0162(6) 0.0015(5) -0.0036(5) 0.0009(6)
C5B 0.0197(7) 0.0211(6) 0.0162(6) 0.0015(5) -0.0036(5) 0.0009(6)
C6B 0.034(4) 0.0213(15) 0.027(3) 0.0007(18) -0.004(4) -0.005(2)
C7B 0.026(2) 0.0217(10) 0.019(4) -0.003(2) -0.014(3) 0.0023(13)
C8B 0.025(2) 0.0325(14) 0.023(2) -0.0073(18) 0.0009(16) 0.0029(16)
C9B 0.022(2) 0.0220(11) 0.021(3) 0.0009(17) 0.0005(16) -0.0022(16)

loop_
_atom_type_symbol
_atom_type_description
_atom_type_scat_dispersion_real
_atom_type_scat_dispersion_imag
_atom_type_scat_source
C C 0.0033 0.0016 'International Tables Vol C Tables 4.2.6.8 and 6.1.1.4'
H H 0.0000 0.0000 'International Tables Vol C Tables 4.2.6.8 and 6.1.1.4'
N N 0.0061 0.0033 'International Tables Vol C Tables 4.2.6.8 and 6.1.1.4'
O O 0.0106 0.0060 'International Tables Vol C Tables 4.2.6.8 and 6.1.1.4'

loop_
_geom_angle_atom_site_label_1
_geom_angle_atom_site_label_2
_geom_angle_atom_site_label_3
_geom_angle
O1 C1 N1 123.83(13)
O1 C1 C2 120.02(14)
N1 C1 C2 116.13(14)
N2 C2 C3 111.33(13)
N2 C2 C1 107.71(11)
C3 C2 C1 111.49(13)
N2 C2 H2 108.7
C3 C2 H2 108.7
C1 C2 H2 108.7
C4 C3 C2 112.15(13)
C4 C3 H3A 109.2
C2 C3 H3A 109.2
C4 C3 H3B 109.2
C2 C3 H3B 109.2
H3A C3 H3B 107.9
C9 C4 C5 117.0(3)
C9 C4 C3 119.9(3)
C5 C4 C3 123.0(2)
C6 C5 C4 120.7(7)
C6 C5 H5 119.7
C4 C5 H5 119.7
C5 C6 C7 120.3(11)
C5 C6 H6 119.8
C7 C6 H6 119.8
C8 C7 C6 119.7(10)
C8 C7 H7 120.2
C6 C7 H7 120.2
C7 C8 C9 120.5(7)
C7 C8 H8 119.7
C9 C8 H8 119.7
C8 C9 C4 121.5(5)
C8 C9 H9 119.2
C4 C9 H9 119.2
O2 C10 N2 122.17(16)
O2 C10 C11 121.98(16)
N2 C10 C11 115.85(16)
C10 C11 H11A 109.5
C10 C11 H11B 109.5
H11A C11 H11B 109.5
C10 C11 H11C 109.5
H11A C11 H11C 109.5
H11B C11 H11C 109.5
C1 N1 H1A 122.1(15)
C1 N1 H1B 123.8(14)
H1A N1 H1B 114(2)
C10 N2 C2 121.48(14)
C10 N2 H2A 118.8(14)
C2 N2 H2A 119.4(14)
C6B C5B H5B 120.0
C7B C6B C5B 120.2(11)
C7B C6B H6B 119.9
C5B C6B H6B 119.9
C8B C7B C6B 119.0(11)
C8B C7B H7B 120.5
C6B C7B H7B 120.5
C7B C8B C9B 120.6(7)
C7B C8B H8B 119.7
C9B C8B H8B 119.7
C8B C9B H9B 120.1

loop_
_geom_bond_atom_site_label_1
_geom_bond_atom_site_label_2
_geom_bond_distance
C1 O1 1.234(2)
C1 N1 1.323(2)
C1 C2 1.532(2)
C2 N2 1.4555(18)
C2 C3 1.526(2)
C2 H2 1.0000
C3 C4 1.511(2)
C3 H3A 0.9900
C3 H3B 0.9900
C4 C9 1.399(6)
C4 C5 1.423(5)
C5 C6 1.387(9)
C5 H5 0.9500
C6 C7 1.391(11)
C6 H6 0.9500
C7 C8 1.372(10)
C7 H7 0.9500
C8 C9 1.387(7)
C8 H8 0.9500
C9 H9 0.9500
C10 O2 1.230(2)
C10 N2 1.343(2)
C10 C11 1.504(2)
C11 H11A 0.9800
C11 H11B 0.9800
C11 H11C 0.9800
N1 H1A 0.87(2)
N1 H1B 0.87(2)
N2 H2A 0.88(2)
C5B C6B 1.398(9)
C5B H5B 0.9500
C6B C7B 1.393(12)
C6B H6B 0.9500
C7B C8B 1.374(10)
C7B H7B 0.9500
C8B C9B 1.383(7)
C8B H8B 0.9500
C9B H9B 0.9500

loop_
_geom_hbond_atom_site_label_D
_geom_hbond_atom_site_label_H
_geom_hbond_atom_site_label_A
_geom_hbond_distance_DH
_geom_hbond_distance_HA
_geom_hbond_distance_DA
_geom_hbond_angle_DHA
_geom_hbond_site_symmetry_A
N2 H2A O2 0.88(2) 2.07(2) 2.914(2) 161.7(19) 1_655
N1 H1B O1 0.87(2) 2.08(2) 2.8346(19) 144.5(19) 1_455
N1 H1A O1 0.87(2) 2.03(2) 2.9004(16) 174(2) 4_465
